data_2008366
loop_
_publ_author_name
'Shyamaprosad Goswami'
'Ajit Kumar Mahapatra'
'Gur Dayal Nigam'
'Kandasamy Chinnakali'
'Hoong-Kun Fun'
'Ibrahim Abdul Razak'

_publ_section_title
;
 2-Aminopyrimidine--fumaric acid cocrystal
;
_journal_issue 4
_journal_name_full 'Acta Crystallographica Section C'
_journal_page_first 583
_journal_page_last 585
_journal_paper_doi 10.1107/S0108270198014127
_journal_volume 55
_journal_year 1999
_chemical_formula_iupac 'C4 H6 N3 + , 0.5C4 H2 O4 2- , 0.5C4 H4 O4'
_chemical_formula_sum 'C8 H9 N3 O4'
_chemical_formula_weight 211.18
_chemical_name_systematic
;
2-Aminopyrimidine-Fumaric Acid (1:2) co-crystal
;
_space_group_IT_number 14
_symmetry_cell_setting monoclinic
_symmetry_space_group_name_Hall '-P 2ybc'
_symmetry_space_group_name_H-M 'P 1 21/c 1'
_audit_creation_method SHELXL97
_cell_angle_alpha 90.00
_cell_angle_beta 96.8930(10)
_cell_angle_gamma 90.00
_cell_formula_units_Z 4
_cell_length_a 3.7946(2)
_cell_length_b 19.1766(7)
_cell_length_c 13.0641(6)
_cell_measurement_reflns_used 3463
_cell_measurement_temperature 293(2)
_cell_measurement_theta_max 33.12
_cell_measurement_theta_min 3.14
_cell_volume 943.77(7)
_computing_cell_refinement 'SAINT (Siemens, 1996)'
_computing_data_collection 'SMART (Siemens, 1996)'
_computing_data_reduction SAINT
_computing_molecular_graphics SHELXTL
_computing_publication_material 'SHELXTL and PARST (Nardelli, 1995)'
_computing_structure_refinement SHELXTL
_computing_structure_solution 'SHELXTL (Sheldrick, 1997)'
_diffrn_ambient_temperature 293(2)
_diffrn_detector_area_resol_mean 8.33
_diffrn_measurement_device 'Siemens SMART CCD area-detector'
_diffrn_measurement_method \w-scans
_diffrn_radiation_monochromator graphite
_diffrn_radiation_source 'fine-focus sealed tube'
_diffrn_radiation_type MoK\a
_diffrn_radiation_wavelength 0.71073
_diffrn_reflns_av_R_equivalents 0.042
_diffrn_reflns_av_sigmaI/netI 0.055
_diffrn_reflns_limit_h_max 5
_diffrn_reflns_limit_h_min -5
_diffrn_reflns_limit_k_max 26
_diffrn_reflns_limit_k_min 0
_diffrn_reflns_limit_l_max 18
_diffrn_reflns_limit_l_min 0
_diffrn_reflns_number 7257
_diffrn_reflns_theta_max 30.00
_diffrn_reflns_theta_min 3.14
_exptl_absorpt_coefficient_mu 0.121
_exptl_absorpt_correction_type none
_exptl_crystal_colour colourless
_exptl_crystal_density_diffrn 1.486
_exptl_crystal_density_method 'not measured'
_exptl_crystal_description slab
_exptl_crystal_F_000 440
_exptl_crystal_size_max 0.48
_exptl_crystal_size_mid 0.24
_exptl_crystal_size_min 0.18
_refine_diff_density_max 0.387
_refine_diff_density_min -0.227
_refine_ls_extinction_method none
_refine_ls_goodness_of_fit_ref 1.055
_refine_ls_hydrogen_treatment refall
_refine_ls_matrix_type full
_refine_ls_number_parameters 172
_refine_ls_number_reflns 2752
_refine_ls_number_restraints 0
_refine_ls_restrained_S_all 1.055
_refine_ls_R_factor_all 0.103
_refine_ls_R_factor_gt 0.067
_refine_ls_shift/su_max <0.001
_refine_ls_shift/su_mean 0.000
_refine_ls_structure_factor_coef Fsqd
_refine_ls_weighting_details 'w = 1/[\s^2^(Fo^2^)+(0.0917P)^2^+0.1819P] where P=(Fo^2^+2Fc^2^)/3'
_refine_ls_weighting_scheme calc
_refine_ls_wR_factor_ref 0.184
_reflns_number_gt 1830
_reflns_number_total 2752
_reflns_threshold_expression I>2\s(I)
_cod_data_source_file ha1239.cif
_cod_data_source_block I
_cod_depositor_comments
;
The following automatic conversions were performed:

'_refine_ls_weighting_scheme' value 'calc w =
1/[\s^2^(Fo^2^)+(0.0917P)^2^+0.1819P] where P=(Fo^2^+2Fc^2^)/3' was
changed to 'calc'. New tag '_refine_ls_weighting_details' was
created. The value of the new tag was set to 'w =
1/[\s^2^(Fo^2^)+(0.0917P)^2^+0.1819P] where P=(Fo^2^+2Fc^2^)/3'.

Automatic conversion script
Id: cif_fix_values 3143 2015-03-26 13:38:13Z robertas 
;
_cod_original_sg_symbol_H-M 'P 21/c'
_cod_database_code 2008366

loop_
_symmetry_equiv_pos_as_xyz
'x, y, z'
'-x, y+1/2, -z+1/2'
'-x, -y, -z'
'x, -y+1/2, z+1/2'

loop_
_atom_site_label
_atom_site_fract_x
_atom_site_fract_y
_atom_site_fract_z
_atom_site_U_iso_or_equiv
_atom_site_adp_type
_atom_site_calc_flag
_atom_site_refinement_flags
_atom_site_occupancy
_atom_site_disorder_assembly
_atom_site_disorder_group
_atom_site_type_symbol
O1 0.1905(6) 0.62910(9) 0.61390(12) 0.0539(5) Uani d . 1 . . O
O2 0.0801(6) 0.52917(9) 0.68871(13) 0.0548(5) Uani d . 1 . . O
O3 0.1719(6) 0.62725(8) 1.01398(12) 0.0525(5) Uani d . 1 . . O
O4 0.2351(5) 0.60162(8) 0.85166(11) 0.0474(5) Uani d . 1 . . O
N1 0.3200(6) 0.76552(11) 0.96641(15) 0.0416(5) Uani d . 1 . . N
N2 0.5257(5) 0.72713(9) 0.81691(13) 0.0326(4) Uani d . 1 . . N
N3 0.5203(6) 0.84706(10) 0.85756(14) 0.0399(4) Uani d . 1 . . N
C1 0.4566(6) 0.77998(10) 0.88042(15) 0.0310(4) Uani d . 1 . . C
C2 0.6686(6) 0.73995(12) 0.72887(16) 0.0373(5) Uani d . 1 . . C
C3 0.7389(7) 0.80689(13) 0.70255(17) 0.0421(5) Uani d . 1 . . C
C4 0.6561(7) 0.85881(12) 0.77045(18) 0.0432(5) Uani d . 1 . . C
C5 0.1165(6) 0.56777(11) 0.60825(16) 0.0362(5) Uani d . 1 . . C
C6 0.0602(7) 0.53191(11) 0.50632(16) 0.0384(5) Uani d . 1 . . C
C7 0.1541(6) 0.58576(10) 0.94145(15) 0.0341(5) Uani d . 1 . . C
C8 0.0346(6) 0.51254(10) 0.95560(15) 0.0368(5) Uani d . 1 . . C
H1N1 0.280(9) 0.7177(18) 0.983(2) 0.065(9) Uiso d . 1 . . H
H2N1 0.283(7) 0.8029(14) 1.012(2) 0.045(7) Uiso d . 1 . . H
H1N2 0.454(8) 0.6830(17) 0.831(2) 0.059(8) Uiso d . 1 . . H
H1O2 0.115(8) 0.5552(16) 0.749(2) 0.059(8) Uiso d . 1 . . H
H2 0.709(7) 0.6988(14) 0.6898(19) 0.041(6) Uiso d . 1 . . H
H3 0.833(8) 0.8180(16) 0.639(2) 0.055(8) Uiso d . 1 . . H
H4 0.685(7) 0.9075(16) 0.754(2) 0.047(7) Uiso d . 1 . . H
H6 0.115(7) 0.5596(15) 0.444(2) 0.052(8) Uiso d . 1 . . H
H8 0.006(9) 0.4797(17) 0.892(2) 0.066(9) Uiso d . 1 . . H

loop_
_atom_site_aniso_label
_atom_site_aniso_U_11
_atom_site_aniso_U_22
_atom_site_aniso_U_33
_atom_site_aniso_U_12
_atom_site_aniso_U_13
_atom_site_aniso_U_23
O1 0.0983(15) 0.0313(9) 0.0330(8) -0.0148(9) 0.0116(8) -0.0023(6)
O2 0.1044(16) 0.0275(8) 0.0331(8) -0.0143(9) 0.0108(9) -0.0037(6)
O3 0.0951(14) 0.0306(8) 0.0355(8) -0.0169(8) 0.0234(9) -0.0071(6)
O4 0.0873(13) 0.0303(8) 0.0275(7) -0.0174(8) 0.0185(8) -0.0007(6)
N1 0.0653(13) 0.0286(10) 0.0328(9) -0.0027(8) 0.0140(8) -0.0018(7)
N2 0.0426(10) 0.0232(8) 0.0320(8) -0.0032(7) 0.0048(7) -0.0019(6)
N3 0.0547(12) 0.0237(9) 0.0416(10) -0.0051(7) 0.0077(8) -0.0014(7)
C1 0.0385(11) 0.0254(9) 0.0284(9) -0.0016(7) 0.0011(7) -0.0009(7)
C2 0.0420(12) 0.0371(12) 0.0329(10) -0.0016(9) 0.0050(8) -0.0054(8)
C3 0.0458(13) 0.0468(13) 0.0343(10) -0.0081(10) 0.0073(9) 0.0046(9)
C4 0.0566(15) 0.0291(11) 0.0439(12) -0.0083(9) 0.0065(10) 0.0063(9)
C5 0.0497(12) 0.0306(10) 0.0289(9) -0.0006(9) 0.0068(9) -0.0035(8)
C6 0.0555(14) 0.0297(10) 0.0303(10) -0.0013(9) 0.0069(9) 0.0000(8)
C7 0.0499(12) 0.0241(9) 0.0297(9) -0.0062(8) 0.0112(8) 0.0003(7)
C8 0.0577(13) 0.0235(9) 0.0306(10) -0.0077(8) 0.0119(9) -0.0011(8)

loop_
_atom_type_symbol
_atom_type_description
_atom_type_scat_dispersion_real
_atom_type_scat_dispersion_imag
_atom_type_scat_source
C C 0.0033 0.0016 'International Tables Vol C Tables 4.2.6.8 and 6.1.1.4'
H H 0.0000 0.0000 'International Tables Vol C Tables 4.2.6.8 and 6.1.1.4'
N N 0.0061 0.0033 'International Tables Vol C Tables 4.2.6.8 and 6.1.1.4'
O O 0.0106 0.0060 'International Tables Vol C Tables 4.2.6.8 and 6.1.1.4'

loop_
_geom_angle_atom_site_label_1
_geom_angle_atom_site_label_2
_geom_angle_atom_site_label_3
_geom_angle_site_symmetry_1
_geom_angle
C5 O2 H1O2 . 111.0(18)
C1 N1 H1N1 . 118.6(18)
C1 N1 H2N1 . 118.4(16)
H1N1 N1 H2N1 . 123(2)
C2 N2 C1 . 120.79(18)
C2 N2 H1N2 . 119.9(18)
C1 N2 H1N2 . 119.0(18)
C4 N3 C1 . 116.82(19)
N1 C1 N3 . 119.15(19)
N1 C1 N2 . 119.20(18)
N3 C1 N2 . 121.65(18)
N2 C2 C3 . 119.8(2)
N2 C2 H2 . 114.1(15)
C3 C2 H2 . 126.1(15)
C2 C3 C4 . 116.5(2)
C2 C3 H3 . 121.9(18)
C4 C3 H3 . 121.6(18)
N3 C4 C3 . 124.5(2)
N3 C4 H4 . 114.8(16)
C3 C4 H4 . 120.7(16)
O1 C5 O2 . 123.2(2)
O1 C5 C6 . 120.69(19)
O2 C5 C6 . 116.07(19)
C6 C6 C5 3_566 123.6(3)
C6 C6 H6 3_566 119.2(15)
C5 C6 H6 . 117.1(15)
O3 C7 O4 . 123.51(19)
O3 C7 C8 . 120.06(17)
O4 C7 C8 . 116.43(17)
C8 C8 C7 3_567 123.4(2)
C8 C8 H8 3_567 118.1(18)
C7 C8 H8 . 118.5(18)

loop_
_geom_bond_atom_site_label_1
_geom_bond_atom_site_label_2
_geom_bond_site_symmetry_2
_geom_bond_distance
_geom_bond_publ_flag
O1 C5 . 1.209(3) yes
O2 C5 . 1.306(3) yes
O2 H1O2 . 0.92(3) ?
O3 C7 . 1.233(2) yes
O4 C7 . 1.284(2) yes
N1 C1 . 1.322(3) yes
N1 H1N1 . 0.96(3) ?
N1 H2N1 . 0.95(3) ?
N2 C2 . 1.352(3) yes
N2 C1 . 1.355(3) yes
N2 H1N2 . 0.91(3) ?
N3 C4 . 1.324(3) yes
N3 C1 . 1.349(3) yes
C2 C3 . 1.364(3) yes
C2 H2 . 0.96(3) ?
C3 C4 . 1.394(3) yes
C3 H3 . 0.96(3) ?
C4 H4 . 0.97(3) ?
C5 C6 . 1.491(3) yes
C6 C6 3_566 1.310(4) yes
C6 H6 . 1.02(3) ?
C7 C8 . 1.494(3) yes
C8 C8 3_567 1.311(4) yes
C8 H8 . 1.03(3) ?

loop_
_geom_hbond_atom_site_label_D
_geom_hbond_atom_site_label_H
_geom_hbond_atom_site_label_A
_geom_hbond_site_symmetry_A
_geom_hbond_distance_DH
_geom_hbond_distance_HA
_geom_hbond_distance_DA
_geom_hbond_angle_DHA
_geom_hbond_publ_flag
N1 H1N1 O3 1_555 0.96(3) 1.84(3) 2.796(3) 176(3) yes
N2 H1N2 O4 1_555 0.91(3) 1.80(3) 2.708(2) 170(3) yes
O2 H1O2 O4 1_555 0.93(3) 1.63(3) 2.551(2) 172(3) yes
C2 H2 O1 1_555 0.96(3) 2.48(3) 3.068(3) 119(2) yes
C2 H2 O1 1_655 0.96(3) 2.56(3) 3.378(3) 143(2) yes
N1 H2N1 O1 4_565 0.95(3) 1.93(3) 2.875(3) 174(2) yes
C4 H4 O2 2_656 0.97(3) 2.58(3) 3.440(3) 149(2) yes
C3 H3 O3 4_664 0.97(3) 2.43(3) 3.367(3) 162(2) yes

loop_
_geom_torsion_atom_site_label_1
_geom_torsion_atom_site_label_2
_geom_torsion_atom_site_label_3
_geom_torsion_atom_site_label_4
_geom_torsion_site_symmetry_4
_geom_torsion
C4 N3 C1 N1 . -179.8(2)
C4 N3 C1 N2 . -0.5(3)
C2 N2 C1 N1 . -179.3(2)
C2 N2 C1 N3 . 1.4(3)
C1 N2 C2 C3 . -1.1(3)
N2 C2 C3 C4 . 0.1(3)
C1 N3 C4 C3 . -0.6(4)
C2 C3 C4 N3 . 0.8(4)
O1 C5 C6 C6 3_566 -171.8(3)
O2 C5 C6 C6 3_566 8.1(4)
O3 C7 C8 C8 3_567 -4.4(5)
O4 C7 C8 C8 3_567 175.4(3)
